data_2212256
loop_
_publ_author_name
'Uchida, Akira'
'Komori, Ayako'
'Watanabe, Soichiro'

_publ_section_title
;
 1,7-Bis(1,3-dimethyluracil-6-yl)-1,4,7,10-tetraazacyclododecane
 acetonitrile disolvate at 100 K
;
_journal_coeditor_code IS2139
_journal_issue 2
_journal_name_full 'Acta Crystallographica Section E'
_journal_page_first o648
_journal_page_last o649
_journal_paper_doi 10.1107/S1600536807000463
_journal_volume 63
_journal_year 2007
_chemical_formula_iupac 'C20 H32 N8 O4, 2C2 H3 N'
_chemical_formula_moiety 'C20 H32 N8 O4, 2C2 H3 N'
_chemical_formula_sum 'C24 H38 N10 O4'
_chemical_formula_weight 530.64
_chemical_name_systematic
;
1,1',3,3'-tetramethyl-1,1',2,2',3,3',4,4'-octahydro-6,6-(1,4,7,10-
tetraazacyclododecane-1,7-diyl)dipyrimidine-2,2',4,4'-tetraone
acetonitrile disolvate
;
_space_group_IT_number 15
_symmetry_cell_setting monoclinic
_symmetry_space_group_name_Hall '-C 2yc'
_symmetry_space_group_name_H-M 'C 1 2/c 1'
_atom_sites_solution_hydrogens geom
_atom_sites_solution_primary direct
_atom_sites_solution_secondary difmap
_cell_angle_alpha 90.00
_cell_angle_beta 92.4510(10)
_cell_angle_gamma 90.00
_cell_formula_units_Z 4
_cell_length_a 24.2718(18)
_cell_length_b 7.5477(6)
_cell_length_c 14.3193(11)
_cell_measurement_reflns_used 3832
_cell_measurement_temperature 100.0(10)
_cell_measurement_theta_max 28.6
_cell_measurement_theta_min 2.8
_cell_volume 2620.8(3)
_computing_cell_refinement APEX2
_computing_data_collection 'APEX2 (Bruker--Nonius, 2004)'
_computing_data_reduction 'SAINT-Plus (Bruker--Nonius, 2004)'
_computing_molecular_graphics
;
PLATON (Spek, 2003) and ORTEPIII (Burnett & Johnson, 1996)
;
_computing_publication_material 'SHELXL97 and PLATON'
_computing_structure_refinement 'SHELXL97 (Sheldrick, 1997)'
_computing_structure_solution 'SHELXS97 (Sheldrick, 1997)'
_diffrn_ambient_temperature 100.0(10)
_diffrn_detector_area_resol_mean 8.366
_diffrn_measured_fraction_theta_full 0.997
_diffrn_measured_fraction_theta_max 0.911
_diffrn_measurement_device_type 'Bruker APEX-II CCD'
_diffrn_measurement_method '\f and \w'
_diffrn_radiation_monochromator graphite
_diffrn_radiation_source 'fine-focus sealed tube'
_diffrn_radiation_type 'Mo K\a'
_diffrn_radiation_wavelength 0.71073
_diffrn_reflns_av_R_equivalents 0.0151
_diffrn_reflns_av_sigmaI/netI 0.0198
_diffrn_reflns_limit_h_max 32
_diffrn_reflns_limit_h_min -31
_diffrn_reflns_limit_k_max 8
_diffrn_reflns_limit_k_min -10
_diffrn_reflns_limit_l_max 19
_diffrn_reflns_limit_l_min -13
_diffrn_reflns_number 7243
_diffrn_reflns_theta_full 28.71
_diffrn_reflns_theta_max 28.71
_diffrn_reflns_theta_min 1.68
_diffrn_standards_number 0
_exptl_absorpt_coefficient_mu 0.095
_exptl_absorpt_correction_T_max 0.9765
_exptl_absorpt_correction_T_min 0.9627
_exptl_absorpt_correction_type multi-scan
_exptl_absorpt_process_details '(SADABS; Sheldrick, 1996)'
_exptl_crystal_colour colourless
_exptl_crystal_density_diffrn 1.345
_exptl_crystal_density_method 'not measured'
_exptl_crystal_description block
_exptl_crystal_F_000 1136
_exptl_crystal_size_max 0.40
_exptl_crystal_size_mid 0.40
_exptl_crystal_size_min 0.25
_refine_diff_density_max 0.282
_refine_diff_density_min -0.214
_refine_ls_extinction_method none
_refine_ls_goodness_of_fit_ref 1.040
_refine_ls_hydrogen_treatment mixed
_refine_ls_matrix_type full
_refine_ls_number_parameters 179
_refine_ls_number_reflns 3096
_refine_ls_number_restraints 1
_refine_ls_restrained_S_all 1.040
_refine_ls_R_factor_all 0.0417
_refine_ls_R_factor_gt 0.0353
_refine_ls_shift/su_max 0.001
_refine_ls_shift/su_mean 0.000
_refine_ls_structure_factor_coef Fsqd
_refine_ls_weighting_details 'w=1/[\s^2^(Fo^2^)+(0.0465P)^2^+1.6563P] where P=(Fo^2^+2Fc^2^)/3'
_refine_ls_weighting_scheme calc
_refine_ls_wR_factor_gt 0.0896
_refine_ls_wR_factor_ref 0.0939
_reflns_number_gt 2681
_reflns_number_total 3096
_reflns_threshold_expression I>2\s(I)
_cod_data_source_file is2139.cif
_cod_data_source_block I
_cod_original_sg_symbol_H-M 'C 2/c'
_cod_database_code 2212256
_cod_database_fobs_code 2212256

loop_
_symmetry_equiv_pos_as_xyz
'x, y, z'
'-x, y, -z+1/2'
'x+1/2, y+1/2, z'
'-x+1/2, y+1/2, -z+1/2'
'-x, -y, -z'
'x, -y, z-1/2'
'-x+1/2, -y+1/2, -z'
'x+1/2, -y+1/2, z-1/2'

loop_
_atom_site_type_symbol
_atom_site_label
_atom_site_fract_x
_atom_site_fract_y
_atom_site_fract_z
_atom_site_U_iso_or_equiv
_atom_site_adp_type
_atom_site_calc_flag
_atom_site_refinement_flags
_atom_site_occupancy
N N4 0.29963(4) 0.25272(12) 0.12094(6) 0.0181(2) Uani d . 1
N N3 0.39079(3) 0.36176(12) 0.12019(6) 0.01568(19) Uani d . 1
N N1 0.41518(3) 0.64543(12) 0.17864(6) 0.01467(18) Uani d . 1
O O1 0.36745(3) 0.09401(10) 0.05582(5) 0.02215(18) Uani d . 1
O O2 0.23296(3) 0.40361(12) 0.19547(6) 0.0258(2) Uani d . 1
C C7 0.28128(4) 0.39824(15) 0.17173(7) 0.0185(2) Uani d . 1
C C5 0.37429(4) 0.51810(14) 0.16271(7) 0.0147(2) Uani d . 1
C C6 0.35348(4) 0.22828(14) 0.09620(7) 0.0169(2) Uani d . 1
C C8 0.32106(4) 0.53547(14) 0.18841(7) 0.0177(2) Uani d . 1
H H8 0.3102 0.6416 0.2182 0.021 Uiso calc R 1
C C9 0.44958(4) 0.31204(14) 0.11741(8) 0.0184(2) Uani d . 1
H H9A 0.4529 0.1827 0.1177 0.028 Uiso calc R 1
H H9B 0.4698 0.3609 0.1723 0.028 Uiso calc R 1
H H9C 0.4650 0.3596 0.0605 0.028 Uiso calc R 1
C C3 0.50213(4) 0.79054(14) 0.39084(7) 0.0167(2) Uani d . 1
H H3A 0.4924 0.8640 0.4450 0.020 Uiso calc R 1
H H3B 0.5010 0.8677 0.3349 0.020 Uiso calc R 1
C C4 0.56046(4) 0.71941(14) 0.40740(7) 0.0160(2) Uani d . 1
H H4A 0.5844 0.8163 0.4321 0.019 Uiso calc R 1
H H4B 0.5600 0.6254 0.4556 0.019 Uiso calc R 1
C C2 0.40629(4) 0.71464(14) 0.34698(7) 0.0170(2) Uani d . 1
H H2A 0.3956 0.8104 0.3898 0.020 Uiso calc R 1
H H2B 0.3795 0.6169 0.3528 0.020 Uiso calc R 1
C C10 0.26077(5) 0.10981(16) 0.09590(8) 0.0237(2) Uani d . 1
H H10A 0.2656 0.0739 0.0310 0.036 Uiso calc R 1
H H10B 0.2229 0.1518 0.1027 0.036 Uiso calc R 1
H H10C 0.2678 0.0082 0.1373 0.036 Uiso calc R 1
N N2 0.46109(4) 0.64988(12) 0.37745(6) 0.01675(19) Uani d D 1
C C11 0.38060(5) 0.21778(15) 0.36567(8) 0.0245(3) Uani d . 1
C C12 0.32866(5) 0.23268(18) 0.41266(10) 0.0309(3) Uani d . 1
H H12A 0.3274 0.1431 0.4620 0.046 Uiso calc R 1
H H12B 0.2978 0.2140 0.3673 0.046 Uiso calc R 1
H H12C 0.3258 0.3510 0.4402 0.046 Uiso calc R 1
N N5 0.42142(5) 0.20622(16) 0.32977(8) 0.0365(3) Uani d . 1
C C1 0.40185(4) 0.78498(14) 0.24683(7) 0.0160(2) Uani d . 1
H H1A 0.3639 0.8286 0.2329 0.019 Uiso calc R 1
H H1B 0.4275 0.8859 0.2406 0.019 Uiso calc R 1
H H2N 0.4721(6) 0.5761(17) 0.3359(8) 0.028(4) Uiso d D 1

loop_
_atom_site_aniso_label
_atom_site_aniso_U_11
_atom_site_aniso_U_22
_atom_site_aniso_U_33
_atom_site_aniso_U_12
_atom_site_aniso_U_13
_atom_site_aniso_U_23
N4 0.0185(4) 0.0171(5) 0.0186(4) -0.0041(3) -0.0003(3) -0.0010(3)
N3 0.0163(4) 0.0140(4) 0.0168(4) 0.0006(3) 0.0014(3) -0.0017(3)
N1 0.0156(4) 0.0137(4) 0.0148(4) -0.0003(3) 0.0027(3) -0.0016(3)
O1 0.0279(4) 0.0157(4) 0.0229(4) -0.0011(3) 0.0021(3) -0.0041(3)
O2 0.0165(4) 0.0286(5) 0.0324(4) -0.0029(3) 0.0038(3) -0.0039(4)
C7 0.0180(5) 0.0198(5) 0.0177(5) 0.0004(4) -0.0004(4) 0.0009(4)
C5 0.0168(5) 0.0145(5) 0.0128(4) 0.0007(4) -0.0007(4) 0.0003(4)
C6 0.0217(5) 0.0155(5) 0.0133(5) -0.0011(4) -0.0003(4) 0.0013(4)
C8 0.0171(5) 0.0164(5) 0.0196(5) 0.0016(4) 0.0007(4) -0.0023(4)
C9 0.0169(5) 0.0161(5) 0.0225(5) 0.0022(4) 0.0036(4) -0.0023(4)
C3 0.0186(5) 0.0147(5) 0.0170(5) -0.0005(4) 0.0026(4) -0.0016(4)
C4 0.0177(5) 0.0154(5) 0.0151(5) -0.0013(4) 0.0015(4) -0.0013(4)
C2 0.0166(5) 0.0167(5) 0.0178(5) 0.0000(4) 0.0033(4) -0.0025(4)
C10 0.0243(6) 0.0218(6) 0.0248(6) -0.0082(4) -0.0016(4) -0.0013(4)
N2 0.0167(4) 0.0152(4) 0.0184(4) 0.0000(3) 0.0012(3) -0.0031(3)
C11 0.0329(6) 0.0176(5) 0.0224(5) -0.0021(5) -0.0043(5) 0.0017(4)
C12 0.0257(6) 0.0277(7) 0.0390(7) 0.0021(5) -0.0030(5) 0.0086(5)
N5 0.0445(7) 0.0318(6) 0.0339(6) -0.0022(5) 0.0084(5) -0.0011(5)
C1 0.0161(5) 0.0140(5) 0.0179(5) 0.0010(4) 0.0018(4) -0.0031(4)

loop_
_atom_type_symbol
_atom_type_description
_atom_type_scat_dispersion_real
_atom_type_scat_dispersion_imag
_atom_type_scat_source
C C 0.0033 0.0016
; International Tables for Crystallography (1992).
Vol. C, Tables 4.2.6.8 and 6.1.1.4
;
H H 0.0000 0.0000
; International Tables for Crystallography (1992).
Vol. C, Tables 4.2.6.8 and 6.1.1.4
;
N N 0.0061 0.0033
; International Tables for Crystallography (1992).
Vol. C, Tables 4.2.6.8 and 6.1.1.4
;
O O 0.0106 0.0060
; International Tables for Crystallography (1992).
Vol. C, Tables 4.2.6.8 and 6.1.1.4
;

loop_
_geom_angle_atom_site_label_1
_geom_angle_atom_site_label_2
_geom_angle_atom_site_label_3
_geom_angle_site_symmetry_1
_geom_angle_site_symmetry_3
_geom_angle
_geom_angle_publ_flag
C6 N4 C7 . . 124.30(9) ?
C6 N4 C10 . . 116.40(9) ?
C7 N4 C10 . . 119.21(9) ?
C6 N3 C5 . . 121.73(9) ?
C6 N3 C9 . . 115.44(8) ?
C5 N3 C9 . . 121.48(8) ?
C5 N1 C1 . . 115.10(8) ?
C5 N1 C4 . 2_655 115.21(8) ?
C1 N1 C4 . 2_655 112.48(8) y
O2 C7 N4 . . 119.69(10) ?
O2 C7 C8 . . 124.94(10) ?
N4 C7 C8 . . 115.31(9) ?
C8 C5 N1 . . 124.44(9) ?
C8 C5 N3 . . 119.46(9) ?
N1 C5 N3 . . 116.07(9) ?
O1 C6 N4 . . 121.13(10) ?
O1 C6 N3 . . 121.86(10) ?
N4 C6 N3 . . 117.01(9) ?
C5 C8 C7 . . 121.74(10) ?
C5 C8 H8 . . 119.1 ?
C7 C8 H8 . . 119.1 ?
N3 C9 H9A . . 109.5 ?
N3 C9 H9B . . 109.5 ?
H9A C9 H9B . . 109.5 ?
N3 C9 H9C . . 109.5 ?
H9A C9 H9C . . 109.5 ?
H9B C9 H9C . . 109.5 ?
N2 C3 C4 . . 112.82(9) ?
N2 C3 H3A . . 109.0 ?
C4 C3 H3A . . 109.0 ?
N2 C3 H3B . . 109.0 ?
C4 C3 H3B . . 109.0 ?
H3A C3 H3B . . 107.8 ?
N1 C4 C3 2_655 . 113.60(8) ?
N1 C4 H4A 2_655 . 108.8 ?
C3 C4 H4A . . 108.8 ?
N1 C4 H4B 2_655 . 108.8 ?
C3 C4 H4B . . 108.8 ?
H4A C4 H4B . . 107.7 ?
N2 C2 C1 . . 114.94(8) ?
N2 C2 H2A . . 108.5 ?
C1 C2 H2A . . 108.5 ?
N2 C2 H2B . . 108.5 ?
C1 C2 H2B . . 108.5 ?
H2A C2 H2B . . 107.5 ?
N4 C10 H10A . . 109.5 ?
N4 C10 H10B . . 109.5 ?
H10A C10 H10B . . 109.5 ?
N4 C10 H10C . . 109.5 ?
H10A C10 H10C . . 109.5 ?
H10B C10 H10C . . 109.5 ?
C3 N2 C2 . . 113.65(8) y
C3 N2 H2N . . 109.2(10) ?
C2 N2 H2N . . 108.2(10) ?
N5 C11 C12 . . 179.35(13) ?
C11 C12 H12A . . 109.5 ?
C11 C12 H12B . . 109.5 ?
H12A C12 H12B . . 109.5 ?
C11 C12 H12C . . 109.5 ?
H12A C12 H12C . . 109.5 ?
H12B C12 H12C . . 109.5 ?
N1 C1 C2 . . 111.27(8) ?
N1 C1 H1A . . 109.4 ?
C2 C1 H1A . . 109.4 ?
N1 C1 H1B . . 109.4 ?
C2 C1 H1B . . 109.4 ?
H1A C1 H1B . . 108.0 ?

loop_
_geom_bond_atom_site_label_1
_geom_bond_atom_site_label_2
_geom_bond_site_symmetry_2
_geom_bond_distance
_geom_bond_publ_flag
N4 C6 . 1.3810(14) ?
N4 C7 . 1.4005(14) ?
N4 C10 . 1.4673(14) ?
N3 C6 . 1.3879(13) ?
N3 C5 . 1.3944(13) ?
N3 C9 . 1.4777(13) ?
N1 C5 . 1.3934(13) ?
N1 C1 . 1.4814(13) ?
N1 C4 2_655 1.4972(13) ?
O1 C6 . 1.2219(13) ?
O2 C7 . 1.2356(13) ?
C7 C8 . 1.4291(15) ?
C5 C8 . 1.3647(14) ?
C8 H8 . 0.9500 ?
C9 H9A . 0.9800 ?
C9 H9B . 0.9800 ?
C9 H9C . 0.9800 ?
C3 N2 . 1.4627(13) ?
C3 C4 . 1.5232(14) y
C3 H3A . 0.9900 ?
C3 H3B . 0.9900 ?
C4 N1 2_655 1.4973(13) ?
C4 H4A . 0.9900 ?
C4 H4B . 0.9900 ?
C2 N2 . 1.4659(13) ?
C2 C1 . 1.5287(14) y
C2 H2A . 0.9900 ?
C2 H2B . 0.9900 ?
C10 H10A . 0.9800 ?
C10 H10B . 0.9800 ?
C10 H10C . 0.9800 ?
N2 H2N . 0.865(9) ?
C11 N5 . 1.1389(17) ?
C11 C12 . 1.4584(18) ?
C12 H12A . 0.9800 ?
C12 H12B . 0.9800 ?
C12 H12C . 0.9800 ?
C1 H1A . 0.9900 ?
C1 H1B . 0.9900 ?

loop_
_geom_torsion_atom_site_label_1
_geom_torsion_atom_site_label_2
_geom_torsion_atom_site_label_3
_geom_torsion_atom_site_label_4
_geom_torsion_site_symmetry_1
_geom_torsion_site_symmetry_3
_geom_torsion_site_symmetry_4
_geom_torsion
_geom_torsion_publ_flag
C6 N4 C7 O2 . . . -175.70(10) ?
C10 N4 C7 O2 . . . 0.68(15) ?
C6 N4 C7 C8 . . . 6.99(15) ?
C10 N4 C7 C8 . . . -176.63(9) ?
C1 N1 C5 C8 . . . 14.84(14) ?
C4 N1 C5 C8 2_655 . . -118.57(11) ?
C1 N1 C5 N3 . . . -163.03(8) ?
C4 N1 C5 N3 2_655 . . 63.56(11) ?
C6 N3 C5 C8 . . . 5.35(14) ?
C9 N3 C5 C8 . . . -160.80(9) ?
C6 N3 C5 N1 . . . -176.67(8) ?
C9 N3 C5 N1 . . . 17.18(13) ?
C7 N4 C6 O1 . . . 176.32(10) ?
C10 N4 C6 O1 . . . -0.15(15) ?
C7 N4 C6 N3 . . . -2.98(15) ?
C10 N4 C6 N3 . . . -179.45(9) ?
C5 N3 C6 O1 . . . 177.24(9) ?
C9 N3 C6 O1 . . . -15.82(14) ?
C5 N3 C6 N4 . . . -3.46(14) ?
C9 N3 C6 N4 . . . 163.47(9) ?
N1 C5 C8 C7 . . . -178.70(9) ?
N3 C5 C8 C7 . . . -0.90(15) ?
O2 C7 C8 C5 . . . 177.94(10) ?
N4 C7 C8 C5 . . . -4.92(15) ?
N2 C3 C4 N1 . . 2_655 73.27(11) y
C4 C3 N2 C2 . . . -170.94(8) y
C1 C2 N2 C3 . . . 70.45(11) y
C5 N1 C1 C2 . . . 74.99(11) ?
C4 N1 C1 C2 2_655 . . -150.35(8) y
N2 C2 C1 N1 . . . 60.59(11) y
C1 N1 C4 C3 . 2_655 2_655 70.80(10) y
